data_7005002
loop_
_publ_author_name
'Wang, Wen-Zhen'
'Ismayilov, Rayyat Huseyn'
'Lee, Gene-Hsiang'
'Liu, Isiah Po-Chun'
'Yeh, Chen-Yu'
'Peng, Shie-Ming'

_publ_section_title
;
 The nano-scale molecule with the longest delocalized metal-metal
 bonds: linear heptacobalt(II) metal string complexes
 [Co7(micro7-L)4X2].
;
_journal_issue 8
_journal_name_full 'Dalton transactions (Cambridge, England : 2003)'
_journal_page_first 830
_journal_page_last 839
_journal_paper_doi 10.1039/b614661a
_journal_year 2007
_chemical_formula_sum 'C82.5 H63 Cl Co7 N34 O S2'
_chemical_formula_weight 2058.75
_chemical_name_systematic
;
?
;
_space_group_IT_number 15
_symmetry_cell_setting monoclinic
_symmetry_space_group_name_Hall '-C 2yc'
_symmetry_space_group_name_H-M 'C 1 2/c 1'
_atom_sites_solution_hydrogens geom
_atom_sites_solution_primary direct
_atom_sites_solution_secondary difmap
_audit_creation_method SHELXL-97
_cell_angle_alpha 90.00
_cell_angle_beta 95.0229(10)
_cell_angle_gamma 90.00
_cell_formula_units_Z 8
_cell_length_a 27.7926(8)
_cell_length_b 20.7712(5)
_cell_length_c 30.0433(8)
_cell_measurement_reflns_used all
_cell_measurement_temperature 150(2)
_cell_measurement_theta_max 25.00
_cell_measurement_theta_min 1.00
_cell_volume 17277.0(8)
_computing_cell_refinement DENZO-SMN
_computing_data_collection 'NONIUS COLLECT'
_computing_data_reduction DENZO-SMN
_computing_molecular_graphics SHELXTL
_computing_publication_material SHELXTL
_computing_structure_refinement 'SHELXL-97 (Sheldrick, 1997)'
_computing_structure_solution 'SHELXS-97 (Sheldrick, 1990)'
_diffrn_ambient_temperature 150(2)
_diffrn_measured_fraction_theta_full 0.999
_diffrn_measured_fraction_theta_max 0.999
_diffrn_measurement_device_type 'NONIUS KappaCCD'
_diffrn_measurement_method '\w scans'
_diffrn_radiation_monochromator graphite
_diffrn_radiation_source 'fine-focus sealed tube'
_diffrn_radiation_type MoK\a
_diffrn_radiation_wavelength 0.71073
_diffrn_reflns_av_R_equivalents 0.0846
_diffrn_reflns_av_sigmaI/netI 0.0806
_diffrn_reflns_limit_h_max 32
_diffrn_reflns_limit_h_min -33
_diffrn_reflns_limit_k_max 24
_diffrn_reflns_limit_k_min -24
_diffrn_reflns_limit_l_max 35
_diffrn_reflns_limit_l_min -33
_diffrn_reflns_number 67405
_diffrn_reflns_theta_full 25.00
_diffrn_reflns_theta_max 25.00
_diffrn_reflns_theta_min 1.23
_exptl_absorpt_coefficient_mu 1.459
_exptl_absorpt_correction_T_max 0.821
_exptl_absorpt_correction_T_min 0.598
_exptl_absorpt_correction_type multi-scan
_exptl_crystal_colour dark-green
_exptl_crystal_density_diffrn 1.583
_exptl_crystal_density_method 'not measured'
_exptl_crystal_description rod
_exptl_crystal_F_000 8336
_exptl_crystal_size_max 0.35
_exptl_crystal_size_mid 0.15
_exptl_crystal_size_min 0.15
_refine_diff_density_max 2.218
_refine_diff_density_min -0.922
_refine_diff_density_rms 0.266
_refine_ls_extinction_method none
_refine_ls_goodness_of_fit_ref 1.118
_refine_ls_hydrogen_treatment constr
_refine_ls_matrix_type full
_refine_ls_number_parameters 1140
_refine_ls_number_reflns 15219
_refine_ls_number_restraints 13
_refine_ls_restrained_S_all 1.120
_refine_ls_R_factor_all 0.1910
_refine_ls_R_factor_gt 0.0899
_refine_ls_shift/su_max 0.004
_refine_ls_shift/su_mean 0.000
_refine_ls_structure_factor_coef Fsqd
_refine_ls_weighting_details 'calc w=1/[\s^2^(Fo^2^)+(0.1409P)^2^+102.2366P] where P=(Fo^2^+2Fc^2^)/3'
_refine_ls_weighting_scheme calc
_refine_ls_wR_factor_gt 0.2705
_refine_ls_wR_factor_ref 0.3299
_reflns_number_gt 6686
_reflns_number_total 15219
_reflns_threshold_expression >2sigma(I)
_cod_data_source_file b614661a.txt
_cod_data_source_block ic11243
_cod_depositor_comments
;
The following automatic conversions were performed:
'_symmetry_cell_setting' value 'Monoclinic' changed to 'monoclinic'
according to '/home/saulius/struct/CIF-dictionaries/cif_core.dic'
dictionary named 'cif_core.dic' version 2.4.1 from 2010-06-29.

Automatic conversion script
Id: cif_fix_enum 1527 2010-12-29 10:47:43Z saulius 
;
_cod_original_sg_symbol_H-M C2/c
_cod_original_formula_sum 'C82.50 H63 Cl Co7 N34 O S2'
_cod_database_code 7005002

loop_
_symmetry_equiv_pos_as_xyz
'x, y, z'
'-x, y, -z+1/2'
'x+1/2, y+1/2, z'
'-x+1/2, y+1/2, -z+1/2'
'-x, -y, -z'
'x, -y, z-1/2'
'-x+1/2, -y+1/2, -z'
'x+1/2, -y+1/2, z-1/2'

loop_
_atom_site_label
_atom_site_type_symbol
_atom_site_fract_x
_atom_site_fract_y
_atom_site_fract_z
_atom_site_U_iso_or_equiv
_atom_site_adp_type
_atom_site_occupancy
_atom_site_symmetry_multiplicity
_atom_site_calc_flag
_atom_site_refinement_flags
_atom_site_disorder_assembly
_atom_site_disorder_group
Co1 Co 0.64628(5) 0.34169(6) 0.08360(4) 0.0469(4) Uani 1 1 d . . .
Co2 Co 0.59678(4) 0.34076(5) 0.14012(4) 0.0373(4) Uani 1 1 d . . .
Co3 Co 0.54769(4) 0.34112(5) 0.19570(4) 0.0327(3) Uani 1 1 d . . .
Co4 Co 0.5000 0.34119(7) 0.2500 0.0317(4) Uani 1 2 d S . .
S1 S 0.71562(17) 0.3174(2) -0.05399(16) 0.0588(13) Uiso 0.70 1 d P . .
S1' S 0.7333(4) 0.3331(6) -0.0434(4) 0.070(3) Uiso 0.30 1 d P . .
N1 N 0.6212(3) 0.2545(3) 0.0702(3) 0.047(2) Uani 1 1 d . . .
N2 N 0.5557(3) 0.2788(3) 0.1092(2) 0.0386(18) Uani 1 1 d . . .
N3 N 0.4964(2) 0.3065(3) 0.1548(2) 0.0358(18) Uani 1 1 d . . .
N4 N 0.4451(2) 0.3404(3) 0.2070(2) 0.0359(17) Uani 1 1 d . . .
N5 N 0.4006(2) 0.3743(3) 0.2642(2) 0.0352(17) Uani 1 1 d . . .
N6 N 0.3636(3) 0.4022(3) 0.3268(3) 0.044(2) Uani 1 1 d . . .
N7 N 0.3351(3) 0.4289(3) 0.3941(3) 0.050(2) Uani 1 1 d . . .
N8 N 0.5895(3) 0.3778(3) 0.0471(3) 0.047(2) Uani 1 1 d . . .
N9 N 0.5591(3) 0.4093(3) 0.1130(3) 0.043(2) Uani 1 1 d . . .
N10 N 0.5281(2) 0.4280(3) 0.1798(2) 0.0386(19) Uani 1 1 d . . .
N11 N 0.5000 0.4337(4) 0.2500 0.037(3) Uani 1 2 d S . .
N12 N 0.6944(3) 0.3034(3) 0.1274(3) 0.049(2) Uani 1 1 d . . .
N13 N 0.6331(3) 0.2728(3) 0.1696(2) 0.0434(19) Uani 1 1 d . . .
N14 N 0.5681(3) 0.2543(3) 0.2112(2) 0.0373(18) Uani 1 1 d . . .
N15 N 0.5000 0.2486(4) 0.2500 0.036(2) Uani 1 2 d S . .
N16 N 0.6897(3) 0.3426(3) 0.0322(3) 0.049(2) Uani 1 1 d . . .
X1 C 0.5887(4) 0.1306(4) 0.0544(3) 0.065(3) Uani 0.50 1 d P A 1
H1A H 0.5777 0.0878 0.0489 0.078 Uiso 0.50 1 calc PR A 1
X2 C 0.3125(4) 0.5534(5) 0.3656(4) 0.080(3) Uani 0.50 1 d P B 1
H2A H 0.3051 0.5962 0.3560 0.096 Uiso 0.50 1 calc PR B 1
X3 C 0.5077(4) 0.4216(4) -0.0046(4) 0.070(3) Uani 0.50 1 d P C 1
H3A H 0.4801 0.4364 -0.0225 0.084 Uiso 0.50 1 calc PR C 1
X4 C 0.7650(3) 0.2528(5) 0.1889(4) 0.072(3) Uani 0.50 1 d P D 1
H4A H 0.7891 0.2356 0.2100 0.086 Uiso 0.50 1 calc PR D 1
X1' N 0.5887(4) 0.1306(4) 0.0544(3) 0.065(3) Uani 0.50 1 d P A 2
X2' N 0.3125(4) 0.5534(5) 0.3656(4) 0.080(3) Uani 0.50 1 d P B 2
X3' N 0.5077(4) 0.4216(4) -0.0046(4) 0.070(3) Uani 0.50 1 d P C 2
X4' N 0.7650(3) 0.2528(5) 0.1889(4) 0.072(3) Uani 0.50 1 d P D 2
C1 C 0.6482(4) 0.2114(5) 0.0498(3) 0.061(3) Uani 1 1 d . A .
H1B H 0.6785 0.2246 0.0406 0.073 Uiso 1 1 calc R . .
C2 C 0.6335(4) 0.1501(5) 0.0421(4) 0.067(3) Uani 1 1 d . . .
H2B H 0.6536 0.1205 0.0284 0.080 Uiso 1 1 calc R A 1
C4 C 0.5616(4) 0.1726(4) 0.0739(3) 0.053(3) Uani 1 1 d . . .
H4B H 0.5306 0.1601 0.0816 0.063 Uiso 1 1 calc R A 1
C5 C 0.5780(4) 0.2352(4) 0.0834(3) 0.045(2) Uani 1 1 d . A .
C6 C 0.5068(3) 0.2768(4) 0.1159(3) 0.041(2) Uani 1 1 d . . .
C7 C 0.4705(3) 0.2528(4) 0.0865(3) 0.048(2) Uani 1 1 d . . .
H7A H 0.4773 0.2346 0.0588 0.058 Uiso 1 1 calc R . .
C8 C 0.4234(4) 0.2563(5) 0.0989(3) 0.054(3) Uani 1 1 d . . .
H8A H 0.3981 0.2385 0.0794 0.065 Uiso 1 1 calc R . .
C9 C 0.4118(4) 0.2847(4) 0.1383(3) 0.047(2) Uani 1 1 d . . .
H9A H 0.3795 0.2857 0.1461 0.056 Uiso 1 1 calc R . .
C10 C 0.4497(3) 0.3118(4) 0.1663(3) 0.039(2) Uani 1 1 d . . .
C11 C 0.4033(3) 0.3688(4) 0.2191(3) 0.039(2) Uani 1 1 d . . .
C12 C 0.3663(3) 0.3953(4) 0.1892(3) 0.049(3) Uani 1 1 d . . .
H12A H 0.3687 0.3945 0.1579 0.059 Uiso 1 1 calc R . .
C13 C 0.3267(4) 0.4223(4) 0.2065(4) 0.057(3) Uani 1 1 d . . .
H13A H 0.3010 0.4387 0.1868 0.068 Uiso 1 1 calc R . .
C14 C 0.3241(3) 0.4260(4) 0.2530(4) 0.048(3) Uani 1 1 d . . .
H14A H 0.2965 0.4441 0.2648 0.058 Uiso 1 1 calc R . .
C15 C 0.3618(3) 0.4029(4) 0.2811(3) 0.036(2) Uani 1 1 d . . .
C16 C 0.3412(3) 0.4474(5) 0.3512(3) 0.050(3) Uani 1 1 d . B .
C17 C 0.3295(3) 0.5092(5) 0.3374(4) 0.058(3) Uani 1 1 d . . .
H17A H 0.3334 0.5212 0.3074 0.069 Uiso 1 1 calc R B 1
C19 C 0.3065(4) 0.5337(5) 0.4089(5) 0.076(4) Uani 1 1 d . . .
H19A H 0.2940 0.5632 0.4292 0.091 Uiso 1 1 calc R B 1
C20 C 0.3181(4) 0.4734(5) 0.4228(4) 0.061(3) Uani 1 1 d . B .
H20A H 0.3144 0.4616 0.4528 0.073 Uiso 1 1 calc R . .
C21 C 0.5833(4) 0.3678(5) 0.0028(4) 0.059(3) Uani 1 1 d . C .
H21A H 0.6074 0.3449 -0.0112 0.071 Uiso 1 1 calc R . .
C22 C 0.5438(5) 0.3894(5) -0.0223(4) 0.064(3) Uani 1 1 d . . .
H22A H 0.5413 0.3816 -0.0536 0.077 Uiso 1 1 calc R C 1
C24 C 0.5130(4) 0.4317(5) 0.0410(4) 0.058(3) Uani 1 1 d . . .
H24A H 0.4887 0.4544 0.0548 0.070 Uiso 1 1 calc R C 1
C25 C 0.5544(4) 0.4085(4) 0.0674(3) 0.047(3) Uani 1 1 d . C .
C26 C 0.5357(3) 0.4509(4) 0.1379(3) 0.041(2) Uani 1 1 d . . .
C27 C 0.5221(3) 0.5139(4) 0.1268(3) 0.044(2) Uani 1 1 d . . .
H27A H 0.5283 0.5309 0.0985 0.053 Uiso 1 1 calc R . .
C28 C 0.4997(3) 0.5515(4) 0.1565(3) 0.044(2) Uani 1 1 d . . .
H28A H 0.4905 0.5943 0.1485 0.053 Uiso 1 1 calc R . .
C29 C 0.4905(3) 0.5276(4) 0.1984(3) 0.045(2) Uani 1 1 d . . .
H29A H 0.4740 0.5530 0.2185 0.054 Uiso 1 1 calc R . .
C30 C 0.5063(3) 0.4648(4) 0.2101(3) 0.035(2) Uani 1 1 d . . .
C31 C 0.7416(4) 0.3089(5) 0.1214(4) 0.066(3) Uani 1 1 d . D .
H31A H 0.7512 0.3306 0.0957 0.079 Uiso 1 1 calc R . .
C32 C 0.7768(4) 0.2833(6) 0.1525(4) 0.071(3) Uani 1 1 d . . .
H32A H 0.8099 0.2877 0.1475 0.085 Uiso 1 1 calc R D 1
C34 C 0.7173(4) 0.2471(5) 0.1948(3) 0.058(3) Uani 1 1 d . . .
H34A H 0.7081 0.2252 0.2205 0.070 Uiso 1 1 calc R D 1
C35 C 0.6814(3) 0.2721(4) 0.1644(3) 0.043(2) Uani 1 1 d . D .
C36 C 0.6099(3) 0.2308(4) 0.1970(3) 0.040(2) Uani 1 1 d . . .
C37 C 0.6243(3) 0.1678(4) 0.2079(3) 0.047(3) Uani 1 1 d . . .
H37A H 0.6525 0.1503 0.1969 0.056 Uiso 1 1 calc R . .
C38 C 0.5978(4) 0.1322(4) 0.2340(3) 0.057(3) Uani 1 1 d . . .
H38A H 0.6085 0.0902 0.2424 0.068 Uiso 1 1 calc R . .
C39 C 0.5549(4) 0.1553(4) 0.2492(3) 0.051(3) Uani 1 1 d . . .
H39A H 0.5363 0.1297 0.2674 0.061 Uiso 1 1 calc R . .
C40 C 0.5406(3) 0.2172(4) 0.2366(3) 0.039(2) Uani 1 1 d . . .
C41 C 0.7030(4) 0.3347(5) -0.0020(4) 0.059(3) Uani 1 1 d . . .
Co5 Co -0.14413(5) 0.34607(6) 0.41872(4) 0.0443(4) Uani 1 1 d . . .
Co6 Co -0.09553(4) 0.34496(5) 0.36164(4) 0.0359(3) Uani 1 1 d . . .
Co7 Co -0.04708(4) 0.34460(5) 0.30510(4) 0.0326(3) Uani 1 1 d . . .
Co8 Co 0.0000 0.34458(7) 0.2500 0.0324(4) Uani 1 2 d S . .
S2 S -0.2599(2) 0.3356(3) 0.5277(2) 0.0792(17) Uiso 0.60 1 d P . .
S2' S -0.2344(3) 0.3330(4) 0.5448(3) 0.076(2) Uiso 0.40 1 d P . .
N17 N -0.1592(3) 0.4361(3) 0.3999(3) 0.049(2) Uani 1 1 d . . .
N18 N -0.0901(3) 0.4369(3) 0.3635(2) 0.0422(19) Uani 1 1 d . . .
N19 N -0.0232(3) 0.4297(3) 0.3231(2) 0.0377(18) Uani 1 1 d . . .
N20 N 0.0394(3) 0.4097(3) 0.2798(2) 0.0352(18) Uani 1 1 d . . .
N21 N 0.0984(2) 0.3835(3) 0.2335(2) 0.0367(18) Uani 1 1 d . . .
N22 N 0.1499(2) 0.3528(3) 0.1814(2) 0.0399(18) Uani 1 1 d . . .
N23 N 0.1945(3) 0.3155(3) 0.1261(3) 0.045(2) Uani 1 1 d . . .
N24 N -0.0871(3) 0.3773(4) 0.4555(3) 0.051(2) Uani 1 1 d . . .
N25 N -0.0391(2) 0.3375(3) 0.4030(3) 0.0420(19) Uani 1 1 d . . .
N26 N 0.0039(2) 0.3055(3) 0.3444(3) 0.0397(19) Uani 1 1 d . . .
N27 N 0.0390(2) 0.2798(3) 0.2802(3) 0.0374(18) Uani 1 1 d . . .
N28 N 0.0707(2) 0.2598(3) 0.2127(3) 0.0381(18) Uani 1 1 d . . .
N29 N 0.0993(3) 0.2539(3) 0.1429(3) 0.043(2) Uani 1 1 d . . .
N30 N 0.1214(3) 0.2564(3) 0.0708(3) 0.046(2) Uani 1 1 d . . .
N31 N -0.1876(3) 0.3456(4) 0.4699(3) 0.046(2) Uani 1 1 d . . .
X5 C -0.1829(4) 0.5603(5) 0.3711(4) 0.074(3) Uani 0.50 1 d P E 1
H5A H -0.1910 0.6026 0.3609 0.089 Uiso 0.50 1 calc PR E 1
X6 C 0.2654(4) 0.2653(5) 0.1881(4) 0.075(3) Uani 0.50 1 d P F 1
H6A H 0.2893 0.2483 0.2095 0.090 Uiso 0.50 1 calc PR F 1
X7 C -0.0078(4) 0.4239(5) 0.5085(4) 0.075(3) Uani 0.50 1 d P G 1
H7B H 0.0194 0.4376 0.5274 0.091 Uiso 0.50 1 calc PR G 1
X8 C 0.0887(3) 0.1320(4) 0.0545(4) 0.061(3) Uani 0.50 1 d P H 1
H8B H 0.0783 0.0890 0.0487 0.074 Uiso 0.50 1 calc PR H 1
X5' N -0.1829(4) 0.5603(5) 0.3711(4) 0.074(3) Uani 0.50 1 d P E 2
X6' N 0.2654(4) 0.2653(5) 0.1881(4) 0.075(3) Uani 0.50 1 d P F 2
X7' N -0.0078(4) 0.4239(5) 0.5085(4) 0.075(3) Uani 0.50 1 d P G 2
X8' N 0.0887(3) 0.1320(4) 0.0545(4) 0.061(3) Uani 0.50 1 d P H 2
C42 C -0.2013(4) 0.4638(5) 0.4097(4) 0.061(3) Uani 1 1 d . E .
H42A H -0.2230 0.4400 0.4261 0.073 Uiso 1 1 calc R . .
C43 C -0.2133(4) 0.5253(6) 0.3964(4) 0.084(4) Uani 1 1 d . . .
H43A H -0.2424 0.5440 0.4046 0.101 Uiso 1 1 calc R E 1
C45 C -0.1415(4) 0.5317(5) 0.3618(3) 0.053(3) Uani 1 1 d . . .
H45A H -0.1198 0.5551 0.3451 0.064 Uiso 1 1 calc R E 1
C46 C -0.1291(3) 0.4697(4) 0.3754(3) 0.043(2) Uani 1 1 d . E .
C47 C -0.0487(3) 0.4660(4) 0.3507(3) 0.039(2) Uani 1 1 d . . .
C48 C -0.0318(3) 0.5253(4) 0.3652(3) 0.042(2) Uani 1 1 d . . .
H48A H -0.0481 0.5491 0.3864 0.050 Uiso 1 1 calc R . .
C49 C 0.0089(3) 0.5493(4) 0.3487(3) 0.050(3) Uani 1 1 d . . .
H49A H 0.0198 0.5913 0.3570 0.061 Uiso 1 1 calc R . .
C50 C 0.0346(3) 0.5131(4) 0.3200(3) 0.044(2) Uani 1 1 d . . .
H50A H 0.0626 0.5303 0.3083 0.053 Uiso 1 1 calc R . .
C51 C 0.0186(3) 0.4511(4) 0.3084(3) 0.037(2) Uani 1 1 d . . .
C52 C 0.0882(3) 0.4122(4) 0.2726(3) 0.039(2) Uani 1 1 d . . .
C53 C 0.1250(3) 0.4379(4) 0.3016(3) 0.047(2) Uani 1 1 d . . .
H53A H 0.1182 0.4563 0.3293 0.056 Uiso 1 1 calc R . .
C54 C 0.1712(3) 0.4362(5) 0.2894(4) 0.054(3) Uani 1 1 d . . .
H54A H 0.1967 0.4540 0.3088 0.064 Uiso 1 1 calc R . .
C55 C 0.1814(3) 0.4092(4) 0.2496(4) 0.052(3) Uani 1 1 d . . .
H55A H 0.2135 0.4095 0.2410 0.062 Uiso 1 1 calc R . .
C56 C 0.1447(3) 0.3816(4) 0.2220(3) 0.040(2) Uani 1 1 d . . .
C57 C 0.1913(3) 0.3240(4) 0.1701(3) 0.046(2) Uani 1 1 d . F .
C58 C 0.2280(4) 0.2987(5) 0.2003(4) 0.060(3) Uani 1 1 d . . .
H58A H 0.2259 0.3060 0.2313 0.071 Uiso 1 1 calc R F 1
C60 C 0.2677(4) 0.2570(5) 0.1443(5) 0.071(3) Uani 1 1 d . . .
H60A H 0.2941 0.2338 0.1342 0.086 Uiso 1 1 calc R F 1
C61 C 0.2330(4) 0.2808(5) 0.1137(4) 0.062(3) Uani 1 1 d . F .
H61A H 0.2356 0.2730 0.0829 0.074 Uiso 1 1 calc R . .
C62 C -0.0925(4) 0.4120(5) 0.4931(3) 0.058(3) Uani 1 1 d . G .
H62A H -0.1242 0.4195 0.5013 0.069 Uiso 1 1 calc R . .
C63 C -0.0545(5) 0.4365(5) 0.5194(4) 0.068(3) Uani 1 1 d . . .
H63A H -0.0598 0.4618 0.5448 0.081 Uiso 1 1 calc R G 1
C65 C -0.0021(4) 0.3914(5) 0.4701(4) 0.063(3) Uani 1 1 d . . .
H65A H 0.0295 0.3853 0.4612 0.076 Uiso 1 1 calc R G 1
C66 C -0.0410(4) 0.3670(4) 0.4436(3) 0.044(2) Uani 1 1 d . G .
C67 C 0.0015(3) 0.3069(4) 0.3894(3) 0.037(2) Uani 1 1 d . . .
C68 C 0.0374(3) 0.2788(4) 0.4178(3) 0.049(3) Uani 1 1 d . . .
H68A H 0.0356 0.2790 0.4492 0.059 Uiso 1 1 calc R . .
C69 C 0.0761(4) 0.2505(4) 0.3992(4) 0.057(3) Uani 1 1 d . . .
H69A H 0.1013 0.2312 0.4181 0.068 Uiso 1 1 calc R . .
C70 C 0.0785(3) 0.2501(4) 0.3539(3) 0.044(2) Uani 1 1 d . . .
H70A H 0.1058 0.2322 0.3416 0.053 Uiso 1 1 calc R . .
C71 C 0.0410(3) 0.2757(4) 0.3261(3) 0.036(2) Uani 1 1 d . . .
C72 C 0.0639(3) 0.2377(4) 0.2548(3) 0.040(2) Uani 1 1 d . . .
C73 C 0.0783(3) 0.1752(4) 0.2665(3) 0.050(3) Uani 1 1 d . . .
H73A H 0.0715 0.1573 0.2943 0.060 Uiso 1 1 calc R . .
C74 C 0.1028(3) 0.1400(4) 0.2366(3) 0.049(3) Uani 1 1 d . . .
H74A H 0.1133 0.0978 0.2446 0.059 Uiso 1 1 calc R . .
C75 C 0.1122(3) 0.1635(4) 0.1968(4) 0.053(3) Uani 1 1 d . . .
H75A H 0.1309 0.1395 0.1777 0.064 Uiso 1 1 calc R . .
C76 C 0.0940(3) 0.2233(4) 0.1839(3) 0.040(2) Uani 1 1 d . . .
C77 C 0.1037(3) 0.2215(4) 0.1041(3) 0.045(2) Uani 1 1 d . H .
C78 C 0.0882(3) 0.1574(4) 0.0950(4) 0.051(3) Uani 1 1 d . . .
H78A H 0.0773 0.1321 0.1184 0.061 Uiso 1 1 calc R H 1
C80 C 0.1047(4) 0.1697(6) 0.0212(4) 0.068(3) Uani 1 1 d . . .
H80A H 0.1040 0.1534 -0.0084 0.082 Uiso 1 1 calc R H 1
C81 C 0.1214(3) 0.2300(5) 0.0304(3) 0.052(3) Uani 1 1 d . H .
H81A H 0.1335 0.2544 0.0071 0.062 Uiso 1 1 calc R . .
C82 C -0.2123(4) 0.3414(5) 0.4960(4) 0.061(3) Uani 1 1 d . . .
O1S O -0.1442(5) 0.4982(6) 0.5928(4) 0.062(4) Uiso 0.50 1 d P . .
C1S C -0.1485(7) 0.6101(9) 0.5734(7) 0.051(5) Uiso 0.50 1 d P . .
H1SA H -0.1689 0.6459 0.5616 0.077 Uiso 0.50 1 d PR . .
H1SB H -0.1215 0.6044 0.5549 0.077 Uiso 0.50 1 d PR . .
H1SC H -0.1360 0.6197 0.6042 0.077 Uiso 0.50 1 d PR . .
C2S C -0.1736(8) 0.5528(10) 0.5734(8) 0.079(7) Uiso 0.50 1 d P . .
H2SA H -0.1855 0.5419 0.5422 0.095 Uiso 0.50 1 calc PR . .
H2SB H -0.2021 0.5584 0.5906 0.095 Uiso 0.50 1 calc PR . .
C3S C -0.1700(8) 0.4497(10) 0.5994(8) 0.068(6) Uiso 0.50 1 d P . .
H3SA H -0.1844 0.4343 0.5700 0.082 Uiso 0.50 1 calc PR . .
H3SB H -0.1969 0.4641 0.6166 0.082 Uiso 0.50 1 calc PR . .
C4S C -0.1470(9) 0.3955(11) 0.6226(8) 0.088(8) Uiso 0.50 1 d P . .
H4SA H -0.1694 0.3595 0.6251 0.132 Uiso 0.50 1 d PR . .
H4SB H -0.1390 0.4146 0.6522 0.132 Uiso 0.50 1 d PR . .
H4SC H -0.1174 0.3798 0.6108 0.132 Uiso 0.50 1 d PR . .
O2S O 0.3011(6) 0.4290(9) 0.6960(5) 0.120 Uiso 0.50 1 d PD . .
C5S C 0.3438(9) 0.4631(9) 0.6287(7) 0.120 Uiso 0.50 1 d PD . .
H5SA H 0.3651 0.4746 0.6552 0.180 Uiso 0.50 1 d PR . .
H5SB H 0.3423 0.4989 0.6074 0.180 Uiso 0.50 1 d PR . .
H5SC H 0.3564 0.4247 0.6147 0.180 Uiso 0.50 1 d PR . .
C6S C 0.3295(9) 0.4129(9) 0.6614(8) 0.120 Uiso 0.50 1 d PD . .
H6SA H 0.3122 0.3784 0.6438 0.144 Uiso 0.50 1 calc PR . .
H6SB H 0.3597 0.3937 0.6754 0.144 Uiso 0.50 1 calc PR . .
C7S C 0.2641(9) 0.3973(12) 0.7145(8) 0.120 Uiso 0.50 1 d PD . .
H7SA H 0.2752 0.3526 0.7205 0.144 Uiso 0.50 1 calc PR . .
H7SB H 0.2368 0.3948 0.6911 0.144 Uiso 0.50 1 calc PR . .
C8S C 0.2437(8) 0.4205(14) 0.7560(7) 0.120 Uiso 0.50 1 d PD . .
H8SA H 0.2133 0.3981 0.7597 0.180 Uiso 0.50 1 calc PR . .
H8SB H 0.2377 0.4670 0.7537 0.180 Uiso 0.50 1 calc PR . .
H8SC H 0.2667 0.4118 0.7819 0.180 Uiso 0.50 1 calc PR . .
C9S C 0.3373(5) 0.5493(8) 0.5472(7) 0.120 Uiso 0.50 1 d PD . .
H9SA H 0.3470 0.5664 0.5185 0.144 Uiso 0.25 1 d PR I 1
H9SB H 0.3670 0.5339 0.5646 0.144 Uiso 0.25 1 d PR I 1
H9SC H 0.3321 0.5914 0.5320 0.144 Uiso 0.25 1 d PR I 2
H9SD H 0.3189 0.5163 0.5290 0.144 Uiso 0.25 1 d PR I 2
Cl1 Cl 0.3162(7) 0.6197(7) 0.5674(6) 0.120 Uiso 0.25 1 d PD J 1
Cl2 Cl 0.3013(6) 0.4858(7) 0.5345(6) 0.120 Uiso 0.25 1 d PD J 1
Cl3 Cl 0.3975(5) 0.5392(7) 0.5590(6) 0.120 Uiso 0.25 1 d PD J 2
Cl4 Cl 0.3143(6) 0.6008(7) 0.5832(5) 0.120 Uiso 0.25 1 d PD J 2

loop_
_atom_site_aniso_label
_atom_site_aniso_U_11
_atom_site_aniso_U_22
_atom_site_aniso_U_33
_atom_site_aniso_U_23
_atom_site_aniso_U_13
_atom_site_aniso_U_12
Co1 0.0554(9) 0.0417(8) 0.0474(9) -0.0022(6) 0.0265(7) 0.0021(6)
Co2 0.0436(8) 0.0319(7) 0.0392(8) -0.0010(6) 0.0193(6) 0.0011(6)
Co3 0.0380(7) 0.0269(7) 0.0352(7) -0.0001(5) 0.0151(6) 0.0005(5)
Co4 0.0363(10) 0.0260(9) 0.0346(10) 0.000 0.0131(8) 0.000
N1 0.058(5) 0.040(4) 0.048(5) 0.004(4) 0.027(4) 0.007(4)
N2 0.052(5) 0.036(4) 0.029(4) -0.001(3) 0.013(4) 0.000(4)
N3 0.043(5) 0.031(4) 0.036(5) 0.007(3) 0.017(4) -0.004(3)
N4 0.037(4) 0.037(4) 0.035(4) 0.003(3) 0.012(4) -0.002(3)
N5 0.038(4) 0.031(4) 0.038(5) 0.006(3) 0.012(4) 0.000(3)
N6 0.044(5) 0.039(4) 0.051(5) 0.001(4) 0.024(4) -0.002(4)
N7 0.056(5) 0.041(5) 0.058(6) 0.005(4) 0.028(5) -0.003(4)
N8 0.057(5) 0.046(5) 0.042(5) 0.001(4) 0.026(4) 0.000(4)
N9 0.057(5) 0.032(4) 0.043(5) 0.008(4) 0.025(4) 0.008(4)
N10 0.045(5) 0.027(4) 0.047(5) 0.002(3) 0.024(4) 0.003(3)
N11 0.037(6) 0.028(5) 0.049(7) 0.000 0.019(5) 0.000
N12 0.052(5) 0.047(5) 0.053(6) -0.009(4) 0.028(4) 0.000(4)
N13 0.053(5) 0.042(4) 0.038(5) -0.005(4) 0.017(4) -0.001(4)
N14 0.045(5) 0.030(4) 0.039(5) -0.003(3) 0.014(4) -0.001(3)
N15 0.045(6) 0.028(5) 0.036(6) 0.000 0.013(5) 0.000
N16 0.049(5) 0.042(5) 0.058(6) 0.008(4) 0.019(5) 0.005(4)
X1 0.075(7) 0.050(6) 0.068(7) -0.015(5) 0.002(6) -0.002(5)
X2 0.084(8) 0.042(6) 0.118(11) -0.005(6) 0.032(8) 0.009(5)
X3 0.101(9) 0.051(6) 0.057(7) -0.002(5) 0.000(7) 0.017(6)
X4 0.051(6) 0.103(9) 0.063(7) 0.002(6) 0.018(6) 0.001(6)
X1' 0.075(7) 0.050(6) 0.068(7) -0.015(5) 0.002(6) -0.002(5)
X2' 0.084(8) 0.042(6) 0.118(11) -0.005(6) 0.032(8) 0.009(5)
X3' 0.101(9) 0.051(6) 0.057(7) -0.002(5) 0.000(7) 0.017(6)
X4' 0.051(6) 0.103(9) 0.063(7) 0.002(6) 0.018(6) 0.001(6)
C1 0.081(8) 0.057(7) 0.049(7) -0.007(5) 0.025(6) 0.010(6)
C2 0.086(9) 0.063(8) 0.051(7) -0.011(6) 0.007(6) 0.012(7)
C4 0.066(7) 0.043(6) 0.051(7) -0.002(5) 0.017(6) 0.009(5)
C5 0.065(7) 0.037(6) 0.033(6) 0.001(4) 0.011(5) 0.006(5)
C6 0.056(6) 0.033(5) 0.036(6) 0.003(4) 0.016(5) -0.003(5)
C7 0.051(6) 0.056(6) 0.038(6) -0.001(5) 0.006(5) 0.001(5)
C8 0.058(7) 0.055(6) 0.050(7) 0.004(5) 0.002(6) -0.007(5)
C9 0.050(6) 0.050(6) 0.040(6) 0.003(5) 0.009(5) -0.005(5)
C10 0.043(6) 0.032(5) 0.045(6) 0.013(4) 0.011(5) -0.009(4)
C11 0.037(5) 0.033(5) 0.048(6) 0.013(5) 0.013(5) -0.005(4)
C12 0.050(6) 0.045(6) 0.054(7) 0.001(5) 0.019(6) -0.003(5)
C13 0.049(7) 0.043(6) 0.078(9) 0.013(5) 0.007(6) 0.005(5)
C14 0.037(6) 0.047(6) 0.063(8) 0.006(5) 0.016(6) 0.002(5)
C15 0.029(5) 0.025(5) 0.056(7) 0.004(4) 0.016(5) 0.000(4)
C16 0.047(6) 0.051(6) 0.058(7) -0.006(5) 0.029(5) -0.005(5)
C17 0.065(7) 0.043(6) 0.071(8) 0.007(5) 0.035(6) 0.005(5)
C19 0.088(9) 0.047(7) 0.099(11) -0.009(7) 0.041(8) 0.007(6)
C20 0.064(7) 0.052(7) 0.073(8) -0.015(6) 0.046(6) -0.002(6)
C21 0.084(8) 0.051(6) 0.045(7) 0.003(5) 0.026(6) 0.004(6)
C22 0.094(9) 0.062(7) 0.038(7) -0.003(6) 0.014(7) 0.002(7)
C24 0.075(8) 0.046(6) 0.053(7) 0.004(5) 0.003(6) -0.009(6)
C25 0.060(7) 0.035(5) 0.048(7) 0.008(5) 0.020(6) -0.010(5)
C26 0.043(6) 0.036(5) 0.044(6) 0.010(5) 0.012(5) -0.007(4)
C27 0.060(6) 0.030(5) 0.043(6) 0.009(4) 0.015(5) 0.002(5)
C28 0.052(6) 0.032(5) 0.050(6) 0.014(5) 0.021(5) 0.002(4)
C29 0.046(6) 0.033(5) 0.060(7) 0.006(5) 0.024(5) 0.007(4)
C30 0.034(5) 0.030(5) 0.044(6) 0.000(4) 0.019(4) -0.002(4)
C31 0.057(7) 0.066(7) 0.081(9) -0.016(6) 0.033(7) 0.004(6)
C32 0.058(7) 0.088(9) 0.070(9) -0.011(7) 0.029(7) 0.005(7)
C34 0.054(7) 0.080(8) 0.042(7) 0.000(6) 0.007(6) 0.005(6)
C35 0.042(6) 0.046(6) 0.043(6) -0.017(5) 0.020(5) 0.007(5)
C36 0.051(6) 0.043(6) 0.027(5) -0.006(4) 0.010(5) 0.004(5)
C37 0.056(6) 0.038(5) 0.050(6) 0.001(5) 0.024(5) 0.016(5)
C38 0.080(8) 0.032(5) 0.061(7) 0.006(5) 0.027(6) 0.020(5)
C39 0.070(7) 0.032(5) 0.053(7) 0.007(5) 0.015(6) 0.003(5)
C40 0.054(6) 0.034(5) 0.031(5) 0.002(4) 0.013(5) 0.005(5)
C41 0.074(8) 0.052(6) 0.056(7) 0.004(5) 0.044(6) 0.004(5)
Co5 0.0449(8) 0.0437(8) 0.0470(9) 0.0007(6) 0.0191(7) 0.0019(6)
Co6 0.0358(7) 0.0319(7) 0.0418(8) -0.0003(6) 0.0139(6) 0.0005(5)
Co7 0.0334(7) 0.0254(6) 0.0401(8) 0.0000(5) 0.0101(6) 0.0010(5)
Co8 0.0334(9) 0.0265(9) 0.0391(11) 0.000 0.0122(8) 0.000
N17 0.051(5) 0.042(5) 0.056(6) -0.001(4) 0.019(4) 0.016(4)
N18 0.049(5) 0.039(4) 0.041(5) 0.000(4) 0.019(4) 0.008(4)
N19 0.043(5) 0.028(4) 0.042(5) -0.004(3) 0.004(4) -0.001(3)
N20 0.045(5) 0.029(4) 0.033(4) -0.005(3) 0.009(4) -0.005(3)
N21 0.040(4) 0.033(4) 0.039(5) -0.001(3) 0.012(4) -0.002(3)
N22 0.038(4) 0.042(4) 0.042(5) 0.005(4) 0.013(4) -0.002(4)
N23 0.041(5) 0.050(5) 0.046(5) 0.003(4) 0.018(4) 0.002(4)
N24 0.053(5) 0.053(5) 0.050(6) -0.004(4) 0.016(4) 0.000(4)
N25 0.033(4) 0.045(5) 0.049(5) 0.005(4) 0.011(4) 0.003(4)
N26 0.037(4) 0.032(4) 0.051(5) 0.006(4) 0.011(4) 0.004(3)
N27 0.032(4) 0.030(4) 0.051(5) 0.006(4) 0.008(4) 0.005(3)
N28 0.037(4) 0.028(4) 0.052(5) 0.005(4) 0.015(4) -0.001(3)
N29 0.046(5) 0.033(4) 0.054(5) -0.003(4) 0.019(4) 0.003(3)
N30 0.042(5) 0.046(5) 0.052(6) -0.006(4) 0.017(4) 0.002(4)
N31 0.044(5) 0.048(5) 0.046(5) 0.000(4) 0.008(4) 0.003(4)
X5 0.076(8) 0.053(6) 0.095(9) -0.001(6) 0.018(7) 0.019(6)
X6 0.065(7) 0.093(8) 0.067(8) -0.003(6) 0.012(6) 0.033(6)
X7 0.078(8) 0.086(8) 0.061(8) -0.008(6) -0.001(6) 0.010(6)
X8 0.062(6) 0.049(6) 0.073(8) -0.008(6) 0.008(6) -0.005(5)
X5' 0.076(8) 0.053(6) 0.095(9) -0.001(6) 0.018(7) 0.019(6)
X6' 0.065(7) 0.093(8) 0.067(8) -0.003(6) 0.012(6) 0.033(6)
X7' 0.078(8) 0.086(8) 0.061(8) -0.008(6) -0.001(6) 0.010(6)
X8' 0.062(6) 0.049(6) 0.073(8) -0.008(6) 0.008(6) -0.005(5)
C42 0.050(6) 0.067(7) 0.069(8) 0.005(6) 0.024(6) 0.009(6)
C43 0.071(8) 0.074(9) 0.112(11) 0.013(8) 0.032(8) 0.036(7)
C45 0.055(6) 0.048(6) 0.060(7) -0.005(5) 0.025(5) 0.010(5)
C46 0.047(6) 0.044(6) 0.040(6) -0.007(5) 0.013(5) 0.001(5)
C47 0.043(6) 0.030(5) 0.045(6) 0.003(4) 0.010(5) 0.000(4)
C48 0.046(6) 0.037(5) 0.044(6) -0.008(4) 0.011(5) 0.002(4)
C49 0.059(7) 0.040(6) 0.053(7) -0.008(5) 0.009(6) 0.000(5)
C50 0.049(6) 0.039(5) 0.045(6) 0.009(5) 0.007(5) -0.011(5)
C51 0.035(5) 0.026(5) 0.050(6) 0.004(4) 0.006(5) -0.001(4)
C52 0.045(6) 0.028(5) 0.045(6) 0.004(4) 0.014(5) -0.001(4)
C53 0.041(6) 0.044(6) 0.055(7) -0.008(5) 0.004(5) -0.008(5)
C54 0.034(6) 0.054(6) 0.072(8) -0.010(6) 0.002(5) -0.008(5)
C55 0.033(6) 0.055(6) 0.070(8) -0.008(6) 0.019(6) -0.007(5)
C56 0.042(6) 0.040(5) 0.041(6) 0.000(4) 0.019(5) -0.003(5)
C57 0.043(6) 0.044(6) 0.053(7) 0.005(5) 0.015(5) -0.006(5)
C58 0.057(7) 0.072(7) 0.050(7) 0.001(6) 0.008(6) 0.014(6)
C60 0.054(7) 0.074(8) 0.088(10) 0.002(7) 0.015(7) 0.025(6)
C61 0.058(7) 0.063(7) 0.071(8) -0.004(6) 0.040(7) -0.003(6)
C62 0.076(8) 0.054(7) 0.047(7) 0.001(5) 0.028(6) 0.000(6)
C63 0.084(9) 0.066(7) 0.055(8) -0.007(6) 0.019(7) 0.004(7)
C65 0.066(8) 0.071(7) 0.054(8) -0.006(6) 0.020(6) 0.008(6)
C66 0.056(7) 0.044(6) 0.033(6) 0.001(5) 0.011(5) 0.004(5)
C67 0.044(6) 0.033(5) 0.036(6) 0.011(4) 0.010(5) -0.001(4)
C68 0.047(6) 0.052(6) 0.050(6) 0.011(5) 0.010(5) 0.007(5)
C69 0.060(7) 0.051(6) 0.061(8) 0.023(5) 0.020(6) 0.005(5)
C70 0.043(6) 0.041(5) 0.050(7) 0.006(5) 0.013(5) 0.007(4)
C71 0.037(5) 0.030(5) 0.042(6) 0.008(4) 0.003(5) 0.002(4)
C72 0.036(5) 0.032(5) 0.055(7) -0.002(5) 0.018(5) -0.003(4)
C73 0.048(6) 0.040(6) 0.066(7) 0.013(5) 0.020(5) 0.008(5)
C74 0.055(6) 0.032(5) 0.064(7) 0.006(5) 0.016(6) 0.012(5)
C75 0.052(6) 0.037(6) 0.076(8) -0.001(5) 0.028(6) 0.009(5)
C76 0.034(5) 0.032(5) 0.057(7) -0.002(5) 0.016(5) -0.001(4)
C77 0.041(6) 0.042(6) 0.052(7) -0.006(5) 0.015(5) 0.006(5)
C78 0.050(6) 0.043(6) 0.062(7) -0.007(5) 0.025(5) -0.005(5)
C80 0.066(8) 0.073(8) 0.068(8) -0.027(7) 0.016(6) -0.002(6)
C81 0.046(6) 0.063(7) 0.048(7) -0.012(5) 0.013(5) -0.004(5)
C82 0.085(8) 0.042(6) 0.061(8) 0.002(5) 0.039(7) -0.002(6)

loop_
_atom_type_symbol
_atom_type_description
_atom_type_scat_dispersion_real
_atom_type_scat_dispersion_imag
_atom_type_scat_source
C C 0.0033 0.0016 'International Tables Vol C Tables 4.2.6.8 and 6.1.1.4'
H H 0.0000 0.0000 'International Tables Vol C Tables 4.2.6.8 and 6.1.1.4'
N N 0.0061 0.0033 'International Tables Vol C Tables 4.2.6.8 and 6.1.1.4'
S S 0.1246 0.1234 'International Tables Vol C Tables 4.2.6.8 and 6.1.1.4'
Co Co 0.3494 0.9721 'International Tables Vol C Tables 4.2.6.8 and 6.1.1.4'
O O 0.0106 0.0060 'International Tables Vol C Tables 4.2.6.8 and 6.1.1.4'
Cl Cl 0.1484 0.1585 'International Tables Vol C Tables 4.2.6.8 and 6.1.1.4'

loop_
_geom_angle_atom_site_label_1
_geom_angle_atom_site_label_2
_geom_angle_atom_site_label_3
_geom_angle
_geom_angle_site_symmetry_1
_geom_angle_site_symmetry_3
_geom_angle_publ_flag
N12 Co1 N1 88.4(3) . . ?
N12 Co1 N7 90.0(3) . 2_655 ?
N1 Co1 N7 170.3(3) . 2_655 ?
N12 Co1 N8 170.1(3) . . ?
N1 Co1 N8 89.1(3) . . ?
N7 Co1 N8 90.8(3) 2_655 . ?
N12 Co1 N16 95.5(3) . . ?
N1 Co1 N16 94.4(3) . . ?
N7 Co1 N16 95.3(3) 2_655 . ?
N8 Co1 N16 94.2(3) . . ?
N12 Co1 Co2 85.3(2) . . ?
N1 Co1 Co2 85.3(2) . . ?
N7 Co1 Co2 85.0(2) 2_655 . ?
N8 Co1 Co2 84.9(2) . . ?
N16 Co1 Co2 179.1(2) . . ?
N9 Co2 N13 177.5(3) . . ?
N9 Co2 N2 90.7(3) . . ?
N13 Co2 N2 89.8(3) . . ?
N9 Co2 N6 89.6(3) . 2_655 ?
N13 Co2 N6 89.8(3) . 2_655 ?
N2 Co2 N6 177.6(3) . 2_655 ?
N9 Co2 Co3 88.2(2) . . ?
N13 Co2 Co3 89.3(2) . . ?
N2 Co2 Co3 89.3(2) . . ?
N6 Co2 Co3 88.3(2) 2_655 . ?
N9 Co2 Co1 91.1(2) . . ?
N13 Co2 Co1 91.3(2) . . ?
N2 Co2 Co1 91.0(2) . . ?
N6 Co2 Co1 91.4(2) 2_655 . ?
Co3 Co2 Co1 179.29(7) . . ?
N5 Co3 N3 178.9(3) 2_655 . ?
N5 Co3 N10 90.0(3) 2_655 . ?
N3 Co3 N10 90.8(3) . . ?
N5 Co3 N14 89.8(3) 2_655 . ?
N3 Co3 N14 89.5(3) . . ?
N10 Co3 N14 179.2(3) . . ?
N5 Co3 Co4 90.0(2) 2_655 . ?
N3 Co3 Co4 90.8(2) . . ?
N10 Co3 Co4 90.5(2) . . ?
N14 Co3 Co4 90.3(2) . . ?
N5 Co3 Co2 89.9(2) 2_655 . ?
N3 Co3 Co2 89.3(2) . . ?
N10 Co3 Co2 89.7(2) . . ?
N14 Co3 Co2 89.5(2) . . ?
Co4 Co3 Co2 179.79(8) . . ?
N4 Co4 N4 179.0(4) . 2_655 ?
N4 Co4 N11 90.5(2) . . ?
N4 Co4 N11 90.5(2) 2_655 . ?
N4 Co4 N15 89.5(2) . . ?
N4 Co4 N15 89.5(2) 2_655 . ?
N11 Co4 N15 180.000(2) . . ?
N4 Co4 Co3 90.2(2) . 2_655 ?
N4 Co4 Co3 89.8(2) 2_655 2_655 ?
N11 Co4 Co3 90.04(5) . 2_655 ?
N15 Co4 Co3 89.96(5) . 2_655 ?
N4 Co4 Co3 89.8(2) . . ?
N4 Co4 Co3 90.2(2) 2_655 . ?
N11 Co4 Co3 90.04(5) . . ?
N15 Co4 Co3 89.96(5) . . ?
Co3 Co4 Co3 179.92(9) 2_655 . ?
S1' S1 C41 69.3(13) . . ?
S1 S1' C41 87.8(14) . . ?
C5 N1 C1 118.6(8) . . ?
C5 N1 Co1 121.2(6) . . ?
C1 N1 Co1 120.1(7) . . ?
C5 N2 C6 123.8(8) . . ?
C5 N2 Co2 116.0(6) . . ?
C6 N2 Co2 120.0(6) . . ?
C6 N3 C10 121.5(8) . . ?
C6 N3 Co3 120.6(6) . . ?
C10 N3 Co3 117.9(6) . . ?
C10 N4 C11 124.4(8) . . ?
C10 N4 Co4 118.2(6) . . ?
C11 N4 Co4 117.4(6) . . ?
C15 N5 C11 121.3(8) . . ?
C15 N5 Co3 119.5(6) . 2_655 ?
C11 N5 Co3 119.2(6) . 2_655 ?
C15 N6 C16 123.3(8) . . ?
C15 N6 Co2 119.9(6) . 2_655 ?
C16 N6 Co2 116.6(7) . 2_655 ?
C20 N7 C16 118.5(8) . . ?
C20 N7 Co1 119.8(7) . 2_655 ?
C16 N7 Co1 121.6(6) . 2_655 ?
C21 N8 C25 118.9(9) . . ?
C21 N8 Co1 121.0(7) . . ?
C25 N8 Co1 119.9(7) . . ?
C26 N9 C25 123.8(8) . . ?
C26 N9 Co2 120.9(6) . . ?
C25 N9 Co2 115.0(6) . . ?
C30 N10 C26 121.7(7) . . ?
C30 N10 Co3 119.2(6) . . ?
C26 N10 Co3 119.2(6) . . ?
C30 N11 C30 124.3(10) 2_655 . ?
C30 N11 Co4 117.8(5) 2_655 . ?
C30 N11 Co4 117.8(5) . . ?
C31 N12 C35 118.9(9) . . ?
C31 N12 Co1 119.5(8) . . ?
C35 N12 Co1 121.6(6) . . ?
C35 N13 C36 124.9(8) . . ?
C35 N13 Co2 116.1(6) . . ?
C36 N13 Co2 118.9(6) . . ?
C36 N14 C40 120.4(7) . . ?
C36 N14 Co3 119.9(6) . . ?
C40 N14 Co3 119.7(6) . . ?
C40 N15 C40 124.1(10) 2_655 . ?
C40 N15 Co4 117.9(5) 2_655 . ?
C40 N15 Co4 117.9(5) . . ?
C41 N16 Co1 161.0(9) . . ?
C4 X1 C2 119.0(9) . . ?
C17 X2 C19 117.4(10) . . ?
C22 X3 C24 116.6(10) . . ?
C32 X4 C34 117.5(11) . . ?
C2 C1 N1 122.0(10) . . ?
C1 C2 X1 119.5(10) . . ?
X1 C4 C5 121.0(10) . . ?
N1 C5 N2 115.1(8) . . ?
N1 C5 C4 119.7(8) . . ?
N2 C5 C4 124.9(9) . . ?
C7 C6 N3 120.7(8) . . ?
C7 C6 N2 126.1(8) . . ?
N3 C6 N2 113.0(8) . . ?
C6 C7 C8 117.7(9) . . ?
C9 C8 C7 122.9(10) . . ?
C8 C9 C10 117.7(9) . . ?
N4 C10 N3 114.9(8) . . ?
N4 C10 C9 125.6(8) . . ?
N3 C10 C9 119.4(8) . . ?
N5 C11 N4 114.7(8) . . ?
N5 C11 C12 119.5(8) . . ?
N4 C11 C12 125.6(8) . . ?
C13 C12 C11 118.8(9) . . ?
C12 C13 C14 120.6(10) . . ?
C15 C14 C13 119.3(9) . . ?
N6 C15 N5 114.0(8) . . ?
N6 C15 C14 125.5(8) . . ?
N5 C15 C14 120.4(9) . . ?
N6 C16 N7 114.3(9) . . ?
N6 C16 C17 125.4(9) . . ?
N7 C16 C17 120.0(9) . . ?
X2 C17 C16 121.7(10) . . ?
C20 C19 X2 121.1(10) . . ?
C19 C20 N7 121.2(10) . . ?
C22 C21 N8 122.0(10) . . ?
C21 C22 X3 122.4(10) . . ?
X3 C24 C25 121.0(10) . . ?
N8 C25 N9 116.6(9) . . ?
N8 C25 C24 119.1(9) . . ?
N9 C25 C24 124.0(9) . . ?
N9 C26 N10 113.9(7) . . ?
N9 C26 C27 127.1(8) . . ?
N10 C26 C27 118.9(8) . . ?
C28 C27 C26 120.4(8) . . ?
C27 C28 C29 120.7(8) . . ?
C28 C29 C30 118.4(8) . . ?
N10 C30 N11 114.2(7) . . ?
N10 C30 C29 119.8(8) . . ?
N11 C30 C29 125.9(8) . . ?
N12 C31 C32 120.7(11) . . ?
X4 C32 C31 121.7(11) . . ?
X4 C34 C35 122.3(10) . . ?
N13 C35 N12 115.1(9) . . ?
N13 C35 C34 125.8(9) . . ?
N12 C35 C34 119.0(8) . . ?
N14 C36 N13 114.3(7) . . ?
N14 C36 C37 119.7(8) . . ?
N13 C36 C37 125.8(8) . . ?
C38 C37 C36 119.5(8) . . ?
C37 C38 C39 121.9(9) . . ?
C40 C39 C38 117.5(9) . . ?
N14 C40 C39 121.0(8) . . ?
N14 C40 N15 113.8(7) . . ?
C39 C40 N15 125.1(8) . . ?
N16 C41 S1' 165.0(12) . . ?
N16 C41 S1 172.1(11) . . ?
S1' C41 S1 22.9(5) . . ?
N24 Co5 N23 170.6(3) . 2 ?
N24 Co5 N30 89.5(3) . 2 ?
N23 Co5 N30 90.2(3) 2 2 ?
N24 Co5 N17 89.4(3) . . ?
N23 Co5 N17 89.3(3) 2 . ?
N30 Co5 N17 170.1(3) 2 . ?
N24 Co5 N31 94.6(3) . . ?
N23 Co5 N31 94.8(3) 2 . ?
N30 Co5 N31 94.4(3) 2 . ?
N17 Co5 N31 95.5(3) . . ?
N24 Co5 Co6 85.6(2) . . ?
N23 Co5 Co6 85.1(2) 2 . ?
N30 Co5 Co6 84.7(2) 2 . ?
N17 Co5 Co6 85.4(2) . . ?
N31 Co5 Co6 179.1(2) . . ?
N29 Co6 N22 90.1(3) 2 2 ?
N29 Co6 N18 177.1(3) 2 . ?
N22 Co6 N18 89.4(3) 2 . ?
N29 Co6 N25 90.1(3) 2 . ?
N22 Co6 N25 177.6(3) 2 . ?
N18 Co6 N25 90.2(3) . . ?
N29 Co6 Co7 88.6(2) 2 . ?
N22 Co6 Co7 88.8(2) 2 . ?
N18 Co6 Co7 88.5(2) . . ?
N25 Co6 Co7 88.9(2) . . ?
N29 Co6 Co5 91.8(2) 2 . ?
N22 Co6 Co5 91.3(2) 2 . ?
N18 Co6 Co5 91.1(2) . . ?
N25 Co6 Co5 91.0(2) . . ?
Co7 Co6 Co5 179.58(8) . . ?
N21 Co7 N28 90.0(3) 2 2 ?
N21 Co7 N26 179.3(3) 2 . ?
N28 Co7 N26 90.0(3) 2 . ?
N21 Co7 N19 90.2(3) 2 . ?
N28 Co7 N19 179.8(4) 2 . ?
N26 Co7 N19 89.9(3) . . ?
N21 Co7 Co8 90.3(2) 2 . ?
N28 Co7 Co8 90.1(2) 2 . ?
N26 Co7 Co8 90.4(2) . . ?
N19 Co7 Co8 90.0(2) . . ?
N21 Co7 Co6 89.6(2) 2 . ?
N28 Co7 Co6 90.0(2) 2 . ?
N26 Co7 Co6 89.7(2) . . ?
N19 Co7 Co6 89.9(2) . . ?
Co8 Co7 Co6 179.81(8) . . ?
N27 Co8 N27 90.3(4) . 2 ?
N27 Co8 N20 89.8(3) . . ?
N27 Co8 N20 179.5(3) 2 . ?
N27 Co8 N20 179.5(3) . 2 ?
N27 Co8 N20 89.8(3) 2 2 ?
N20 Co8 N20 90.1(4) . 2 ?
N27 Co8 Co7 90.4(2) . 2 ?
N27 Co8 Co7 89.6(2) 2 2 ?
N20 Co8 Co7 89.9(2) . 2 ?
N20 Co8 Co7 90.1(2) 2 2 ?
N27 Co8 Co7 89.6(2) . . ?
N27 Co8 Co7 90.4(2) 2 . ?
N20 Co8 Co7 90.1(2) . . ?
N20 Co8 Co7 89.9(2) 2 . ?
Co7 Co8 Co7 179.97(10) 2 . ?
S2' S2 C82 72.1(9) . . ?
S2 S2' C82 78.9(9) . . ?
C42 N17 C46 118.9(8) . . ?
C42 N17 Co5 120.1(7) . . ?
C46 N17 Co5 120.9(6) . . ?
C46 N18 C47 123.9(7) . . ?
C46 N18 Co6 116.5(6) . . ?
C47 N18 Co6 119.5(5) . . ?
C51 N19 C47 121.6(7) . . ?
C51 N19 Co7 119.2(6) . . ?
C47 N19 Co7 119.3(6) . . ?
C51 N20 C52 122.7(7) . . ?
C51 N20 Co8 118.7(6) . . ?
C52 N20 Co8 118.6(5) . . ?
C56 N21 C52 120.1(8) . . ?
C56 N21 Co7 119.9(6) . 2 ?
C52 N21 Co7 120.0(6) . 2 ?
C57 N22 C56 124.4(8) . . ?
C57 N22 Co6 115.3(6) . 2 ?
C56 N22 Co6 120.0(6) . 2 ?
C57 N23 C61 117.2(9) . . ?
C57 N23 Co5 121.9(6) . 2 ?
C61 N23 Co5 120.7(7) . 2 ?
C62 N24 C66 118.1(9) . . ?
C62 N24 Co5 120.0(7) . . ?
C66 N24 Co5 121.8(7) . . ?
C66 N25 C67 124.3(8) . . ?
C66 N25 Co6 116.6(6) . . ?
C67 N25 Co6 118.9(6) . . ?
C67 N26 C71 121.3(8) . . ?
C67 N26 Co7 119.9(6) . . ?
C71 N26 Co7 118.8(6) . . ?
C71 N27 C72 122.2(7) . . ?
C71 N27 Co8 119.4(6) . . ?
C72 N27 Co8 118.3(6) . . ?
C76 N28 C72 120.8(7) . . ?
C76 N28 Co7 120.1(6) . 2 ?
C72 N28 Co7 119.1(6) . 2 ?
C77 N29 C76 123.5(7) . . ?
C77 N29 Co6 116.1(6) . 2 ?
C76 N29 Co6 120.2(6) . 2 ?
C81 N30 C77 118.6(8) . . ?
C81 N30 Co5 120.4(7) . 2 ?
C77 N30 Co5 121.0(6) . 2 ?
C82 N31 Co5 174.8(9) . . ?
C45 X5 C43 117.0(10) . . ?
C60 X6 C58 116.5(10) . . ?
C65 X7 C63 118.3(11) . . ?
C78 X8 C80 118.1(9) . . ?
N17 C42 C43 121.6(10) . . ?
C42 C43 X5 120.3(10) . . ?
X5 C45 C46 122.9(10) . . ?
N18 C46 N17 115.5(8) . . ?
N18 C46 C45 125.0(8) . . ?
N17 C46 C45 119.3(8) . . ?
N19 C47 C48 120.5(8) . . ?
N19 C47 N18 114.6(7) . . ?
C48 C47 N18 124.8(8) . . ?
C49 C48 C47 118.7(8) . . ?
C48 C49 C50 121.0(9) . . ?
C49 C50 C51 119.1(8) . . ?
N19 C51 N20 114.6(7) . . ?
N19 C51 C50 118.9(8) . . ?
N20 C51 C50 126.2(8) . . ?
N21 C52 N20 113.2(8) . . ?
N21 C52 C53 120.5(8) . . ?
N20 C52 C53 126.2(8) . . ?
C54 C53 C52 118.8(9) . . ?
C53 C54 C55 120.9(9) . . ?
C54 C55 C56 119.7(9) . . ?
N21 C56 N22 114.3(8) . . ?
N21 C56 C55 119.9(8) . . ?
N22 C56 C55 125.7(8) . . ?
N23 C57 N22 115.5(9) . . ?
N23 C57 C58 118.6(9) . . ?
N22 C57 C58 125.7(9) . . ?
X6 C58 C57 124.0(10) . . ?
X6 C60 C61 121.7(10) . . ?
N23 C61 C60 122.0(10) . . ?
N24 C62 C63 123.1(10) . . ?
C62 C63 X7 119.0(10) . . ?
X7 C65 C66 122.0(10) . . ?
N24 C66 N25 114.2(9) . . ?
N24 C66 C65 119.4(9) . . ?
N25 C66 C65 126.1(9) . . ?
N26 C67 N25 114.7(8) . . ?
N26 C67 C68 120.5(8) . . ?
N25 C67 C68 124.8(8) . . ?
C69 C68 C67 118.2(9) . . ?
C70 C69 C68 120.6(10) . . ?
C69 C70 C71 120.1(9) . . ?
N26 C71 N27 114.3(7) . . ?
N26 C71 C70 119.1(8) . . ?
N27 C71 C70 126.3(8) . . ?
N28 C72 N27 114.3(7) . . ?
N28 C72 C73 118.9(8) . . ?
N27 C72 C73 126.6(8) . . ?
C74 C73 C72 118.4(9) . . ?
C75 C74 C73 122.2(9) . . ?
C74 C75 C76 118.8(9) . . ?
N28 C76 C75 120.5(9) . . ?
N28 C76 N29 113.5(7) . . ?
C75 C76 N29 125.9(8) . . ?
N29 C77 N30 115.5(8) . . ?
N29 C77 C78 125.5(9) . . ?
N30 C77 C78 118.8(9) . . ?
X8 C78 C77 121.5(9) . . ?
C81 C80 X8 120.3(10) . . ?
N30 C81 C80 122.6(10) . . ?
N31 C82 S2' 162.9(12) . . ?
N31 C82 S2 168.1(12) . . ?
S2' C82 S2 29.0(4) . . ?
C3S O1S C2S 111.7(16) . . ?
C1S C2S O1S 113.4(18) . . ?
O1S C3S C4S 118(2) . . ?
C7S O2S C6S 132.4(13) . . ?
O2S C6S C5S 121.1(12) . . ?
O2S C7S C8S 122.2(12) . . ?
Cl2 C9S Cl4 113.1(13) . . ?
Cl2 C9S Cl3 120.5(12) . . ?
Cl4 C9S Cl3 111.6(8) . . ?
Cl2 C9S Cl1 122.6(13) . . ?
Cl4 C9S Cl1 21.1(8) . . ?
Cl3 C9S Cl1 113.3(12) . . ?

loop_
_geom_bond_atom_site_label_1
_geom_bond_atom_site_label_2
_geom_bond_distance
_geom_bond_site_symmetry_2
_geom_bond_publ_flag
Co1 N12 1.961(8) . ?
Co1 N1 1.970(7) . ?
Co1 N7 1.984(7) 2_655 ?
Co1 N8 1.987(8) . ?
Co1 N16 2.042(8) . ?
Co1 Co2 2.2772(16) . ?
Co2 N9 1.908(7) . ?
Co2 N13 1.907(7) . ?
Co2 N2 1.907(7) . ?
Co2 N6 1.907(8) 2_655 ?
Co2 Co3 2.2469(15) . ?
Co3 N5 1.922(7) 2_655 ?
Co3 N3 1.937(7) . ?
Co3 N10 1.933(7) . ?
Co3 N14 1.934(7) . ?
Co3 Co4 2.1900(10) . ?
Co4 N4 1.911(7) . ?
Co4 N4 1.911(7) 2_655 ?
Co4 N11 1.921(9) . ?
Co4 N15 1.923(9) . ?
Co4 Co3 2.1900(10) 2_655 ?
S1 S1' 0.649(12) . ?
S1 C41 1.670(11) . ?
S1' C41 1.563(15) . ?
N1 C5 1.356(11) . ?
N1 C1 1.349(11) . ?
N2 C5 1.376(10) . ?
N2 C6 1.391(11) . ?
N3 C6 1.373(10) . ?
N3 C10 1.377(10) . ?
N4 C10 1.376(11) . ?
N4 C11 1.378(10) . ?
N5 C15 1.368(10) . ?
N5 C11 1.368(10) . ?
N5 Co3 1.922(7) 2_655 ?
N6 C15 1.369(11) . ?
N6 C16 1.374(11) . ?
N6 Co2 1.907(8) 2_655 ?
N7 C20 1.376(11) . ?
N7 C16 1.369(11) . ?
N7 Co1 1.984(7) 2_655 ?
N8 C21 1.343(12) . ?
N8 C25 1.355(11) . ?
N9 C26 1.349(10) . ?
N9 C25 1.363(11) . ?
N10 C30 1.372(10) . ?
N10 C26 1.377(10) . ?
N11 C30 1.387(9) 2_655 ?
N11 C30 1.387(9) . ?
N12 C31 1.344(12) . ?
N12 C35 1.365(11) . ?
N13 C35 1.364(10) . ?
N13 C36 1.395(10) . ?
N14 C36 1.363(10) . ?
N14 C40 1.366(10) . ?
N15 C40 1.393(9) 2_655 ?
N15 C40 1.393(9) . ?
N16 C41 1.134(11) . ?
X1 C4 1.321(12) . ?
X1 C2 1.389(14) . ?
X2 C17 1.363(13) . ?
X2 C19 1.389(15) . ?
X3 C22 1.354(14) . ?
X3 C24 1.379(13) . ?
X4 C32 1.328(13) . ?
X4 C34 1.358(12) . ?
C1 C2 1.352(14) . ?
C4 C5 1.398(12) . ?
C6 C7 1.375(12) . ?
C7 C8 1.393(12) . ?
C8 C9 1.385(12) . ?
C9 C10 1.406(12) . ?
C11 C12 1.417(12) . ?
C12 C13 1.375(12) . ?
C13 C14 1.407(13) . ?
C14 C15 1.374(12) . ?
C16 C17 1.380(13) . ?
C19 C20 1.349(14) . ?
C21 C22 1.354(14) . ?
C24 C25 1.423(13) . ?
C26 C27 1.394(11) . ?
C27 C28 1.375(11) . ?
C28 C29 1.397(12) . ?
C29 C30 1.410(11) . ?
C31 C32 1.397(15) . ?
C34 C35 1.394(13) . ?
C36 C37 1.399(12) . ?
C37 C38 1.342(12) . ?
C38 C39 1.399(12) . ?
C39 C40 1.387(12) . ?
Co5 N24 1.962(8) . ?
Co5 N23 1.962(8) 2 ?
Co5 N30 1.983(7) 2 ?
Co5 N17 1.987(7) . ?
Co5 N31 2.037(8) . ?
Co5 Co6 2.2741(16) . ?
Co6 N29 1.898(7) 2 ?
Co6 N22 1.907(7) 2 ?
Co6 N18 1.915(7) . ?
Co6 N25 1.921(7) . ?
Co6 Co7 2.2581(15) . ?
Co7 N21 1.934(7) 2 ?
Co7 N28 1.938(7) 2 ?
Co7 N26 1.942(7) . ?
Co7 N19 1.948(7) . ?
Co7 Co8 2.1982(11) . ?
Co8 N27 1.906(7) . ?
Co8 N27 1.906(7) 2 ?
Co8 N20 1.913(7) . ?
Co8 N20 1.913(7) 2 ?
Co8 Co7 2.1982(11) 2 ?
S2 S2' 0.840(9) . ?
S2 C82 1.699(12) . ?
S2' C82 1.647(13) . ?
N17 C42 1.360(11) . ?
N17 C46 1.356(11) . ?
N18 C46 1.354(10) . ?
N18 C47 1.385(10) . ?
N19 C51 1.356(10) . ?
N19 C47 1.362(10) . ?
N20 C51 1.377(10) . ?
N20 C52 1.393(10) . ?
N21 C56 1.364(10) . ?
N21 C52 1.369(10) . ?
N21 Co7 1.934(7) 2 ?
N22 C57 1.367(11) . ?
N22 C56 1.376(11) . ?
N22 Co6 1.907(7) 2 ?
N23 C57 1.344(11) . ?
N23 C61 1.368(11) . ?
N23 Co5 1.962(8) 2 ?
N24 C62 1.359(12) . ?
N24 C66 1.376(11) . ?
N25 C66 1.368(11) . ?
N25 C67 1.387(10) . ?
N26 C67 1.357(11) . ?
N26 C71 1.360(10) . ?
N27 C71 1.378(11) . ?
N27 C72 1.385(10) . ?
N28 C76 1.355(10) . ?
N28 C72 1.374(11) . ?
N28 Co7 1.938(7) 2 ?
N29 C77 1.362(11) . ?
N29 C76 1.406(11) . ?
N29 Co6 1.898(7) 2 ?
N30 C81 1.332(11) . ?
N30 C77 1.361(11) . ?
N30 Co5 1.983(7) 2 ?
N31 C82 1.091(11) . ?
X5 C45 1.347(12) . ?
X5 C43 1.390(14) . ?
X6 C60 1.334(14) . ?
X6 C58 1.327(12) . ?
X7 C65 1.358(13) . ?
X7 C63 1.390(14) . ?
X8 C78 1.327(12) . ?
X8 C80 1.374(14) . ?
C42 C43 1.369(14) . ?
C45 C46 1.386(12) . ?
C47 C48 1.376(11) . ?
C48 C49 1.369(12) . ?
C49 C50 1.388(12) . ?
C50 C51 1.396(11) . ?
C52 C53 1.391(12) . ?
C53 C54 1.365(12) . ?
C54 C55 1.375(13) . ?
C55 C56 1.381(12) . ?
C57 C58 1.406(13) . ?
C60 C61 1.365(14) . ?
C62 C63 1.360(14) . ?
C65 C66 1.380(13) . ?
C67 C68 1.386(12) . ?
C68 C69 1.387(12) . ?
C69 C70 1.367(13) . ?
C70 C71 1.384(12) . ?
C72 C73 1.394(12) . ?
C73 C74 1.382(12) . ?
C74 C75 1.337(13) . ?
C75 C76 1.384(12) . ?
C77 C78 1.418(12) . ?
C80 C81 1.356(13) . ?
O1S C3S 1.26(2) . ?
O1S C2S 1.49(2) . ?
C1S C2S 1.38(3) . ?
C3S C4S 1.44(3) . ?
O2S C7S 1.379(9) . ?
O2S C6S 1.398(9) . ?
C5S C6S 1.510(10) . ?
C7S C8S 1.494(10) . ?
C9S Cl2 1.679(10) . ?
C9S Cl4 1.686(10) . ?
C9S Cl3 1.692(10) . ?
C9S Cl1 1.706(10) . ?
